data_4511291
loop_
_publ_author_name
'Iwata, Kentaro'
'Kojima, Takashi'
'Ikeda, Yukihiro'

_publ_section_title
;
 Solid Form Selection of Highly Solvating TAK-441 Exhibiting
 Solvate-Trapping Polymorphism
;
_journal_issue 7
_journal_name_full 'Crystal Growth &amp; Design'
_journal_page_first 3335
_journal_paper_doi 10.1021/cg500240j
_journal_volume 14
_journal_year 2014
_chemical_formula_moiety 'C28 H31 F3 N4 O6'
_chemical_formula_sum 'C28 H31 F3 N4 O6'
_chemical_formula_weight 576.57
_space_group_IT_number 2
_symmetry_cell_setting triclinic
_symmetry_Int_Tables_number 2
_symmetry_space_group_name_Hall '-P 1'
_symmetry_space_group_name_H-M 'P -1'
_atom_sites_solution_hydrogens geom
_atom_sites_solution_primary direct
_atom_sites_solution_secondary difmap
_cell_angle_alpha 63.5510(12)
_cell_angle_beta 84.1220(12)
_cell_angle_gamma 75.5420(12)
_cell_formula_units_Z 2
_cell_length_a 9.9970(3)
_cell_length_b 13.0749(3)
_cell_length_c 13.4367(3)
_cell_measurement_reflns_used 11618
_cell_measurement_temperature 100
_cell_measurement_theta_max 68.25
_cell_measurement_theta_min 3.67
_cell_volume 1522.60(7)
_computing_cell_refinement 'RAPID AUTO'
_computing_data_collection 'RAPID AUTO (Rigaku, ????)'
_computing_data_reduction 'RAPID AUTO'
_computing_molecular_graphics 'CrystalStructure 4.0'
_computing_publication_material 'CrystalStructure 4.0 (Rigaku, 2010)'
_computing_structure_refinement 'SHELXL97 (Sheldrick, 2008)'
_computing_structure_solution 'SHELXS97 (Sheldrick, 2008)'
_diffrn_ambient_temperature 100
_diffrn_detector_area_resol_mean 10.000
_diffrn_measured_fraction_theta_full 0.980
_diffrn_measured_fraction_theta_max 0.980
_diffrn_measurement_device_type 'Rigaku R-AXIS RAPID'
_diffrn_measurement_method \w
_diffrn_radiation_type 'Cu K\a'
_diffrn_radiation_wavelength 1.54187
_diffrn_reflns_av_R_equivalents 0.0833
_diffrn_reflns_limit_h_max 12
_diffrn_reflns_limit_h_min -11
_diffrn_reflns_limit_k_max 15
_diffrn_reflns_limit_k_min -14
_diffrn_reflns_limit_l_max 16
_diffrn_reflns_limit_l_min -16
_diffrn_reflns_number 18015
_diffrn_reflns_theta_full 68.22
_diffrn_reflns_theta_max 68.22
_diffrn_standards_number 0
_exptl_absorpt_coefficient_mu 0.862
_exptl_absorpt_correction_T_max 0.958
_exptl_absorpt_correction_T_min 0.679
_exptl_absorpt_correction_type multi-scan
_exptl_absorpt_process_details 'ABSCOR (Rigaku, 1995)'
_exptl_crystal_colour colorless
_exptl_crystal_density_diffrn 1.258
_exptl_crystal_density_method 'not measured'
_exptl_crystal_description platelet
_exptl_crystal_F_000 604.00
_exptl_crystal_size_max 0.400
_exptl_crystal_size_mid 0.100
_exptl_crystal_size_min 0.050
_platon_squeeze_details
;
;
_refine_diff_density_max 0.380
_refine_diff_density_min -0.280
_refine_ls_extinction_method none
_refine_ls_goodness_of_fit_ref 0.962
_refine_ls_hydrogen_treatment constr
_refine_ls_number_parameters 371
_refine_ls_number_reflns 5449
_refine_ls_number_restraints 0
_refine_ls_R_factor_gt 0.0803
_refine_ls_shift/su_max 0.000
_refine_ls_structure_factor_coef Fsqd
_refine_ls_weighting_details 'w = 1/[\s^2^(Fo^2^)+(0.1224P)^2^+0.0000P] where P=(Fo^2^+2Fc^2^)/3'
_refine_ls_weighting_scheme calc
_refine_ls_wR_factor_ref 0.2454
_reflns_number_gt 2597
_reflns_number_total 5449
_reflns_threshold_expression F^2^>2.0\s(F^2^)
_cod_data_source_file cg500240j_si_002.cif
_cod_data_source_block TAK-441IBuOAcsolvateA
_cod_depositor_comments 'Adding full bibliography for 4511286--4511293.cif.'
_cod_original_cell_volume 1522.61(7)
_cod_database_code 4511291

loop_
_symmetry_equiv_pos_site_id
_symmetry_equiv_pos_as_xyz
1 +X,+Y,+Z
2 -X,-Y,-Z

loop_
_atom_site_label
_atom_site_type_symbol
_atom_site_fract_x
_atom_site_fract_y
_atom_site_fract_z
_atom_site_U_iso_or_equiv
_atom_site_adp_type
_atom_site_occupancy
_atom_site_symmetry_multiplicity
_atom_site_calc_flag
_atom_site_refinement_flags
F23 F -0.2637(3) 0.7207(3) 0.7701(2) 0.0781(8) Uani 1.0 2 d .
F24 F -0.0762(3) 0.5870(3) 0.7967(2) 0.0846(9) Uani 1.0 2 d .
F25 F -0.0702(3) 0.7490(3) 0.7965(2) 0.0845(9) Uani 1.0 2 d .
O1 O 0.5910(3) 0.7659(4) 1.0826(3) 0.0947(12) Uani 1.0 2 d .
O2 O 0.3366(3) 0.8814(3) 1.0226(3) 0.0673(9) Uani 1.0 2 d .
O12 O 0.2913(3) 0.9830(3) 0.4264(2) 0.0541(7) Uani 1.0 2 d .
O20 O 0.0364(3) 0.7361(2) 0.6055(2) 0.0502(7) Uani 1.0 2 d .
O29 O -0.1112(3) 0.6055(3) 0.5086(2) 0.0512(7) Uani 1.0 2 d .
O35 O -0.3521(3) 0.7413(3) 0.3179(3) 0.0583(8) Uani 1.0 2 d .
N5 N 0.3707(3) 0.9429(3) 0.8367(3) 0.0485(8) Uani 1.0 2 d .
N11 N 0.2013(3) 0.8888(3) 0.5942(3) 0.0493(8) Uani 1.0 2 d .
N18 N 0.1750(3) 0.8642(3) 0.3334(3) 0.0455(8) Uani 1.0 2 d .
N30 N -0.0723(3) 0.6634(3) 0.3220(3) 0.0482(9) Uani 1.0 2 d .
C3 C 0.5657(4) 0.8270(5) 0.9674(4) 0.0689(13) Uani 1.0 2 d .
C4 C 0.4137(4) 0.8879(4) 0.9434(4) 0.0538(11) Uani 1.0 2 d .
C6 C 0.2244(4) 0.9984(4) 0.8081(4) 0.0496(10) Uani 1.0 2 d .
C7 C 0.1700(4) 0.9403(4) 0.7494(4) 0.0513(10) Uani 1.0 2 d .
C8 C 0.2557(4) 0.9449(4) 0.6485(3) 0.0452(10) Uani 1.0 2 d .
C9 C 0.4068(4) 0.8916(4) 0.6808(3) 0.0475(10) Uani 1.0 2 d .
C10 C 0.4576(4) 0.9493(4) 0.7417(3) 0.0502(10) Uani 1.0 2 d .
C13 C 0.2224(4) 0.9114(4) 0.4859(4) 0.0456(10) Uani 1.0 2 d .
C14 C 0.1574(4) 0.8501(4) 0.4429(3) 0.0435(9) Uani 1.0 2 d .
C15 C 0.0710(4) 0.7743(4) 0.4949(3) 0.0435(9) Uani 1.0 2 d .
C16 C 0.0303(4) 0.7421(4) 0.4162(3) 0.0439(9) Uani 1.0 2 d .
C17 C 0.0973(4) 0.8006(4) 0.3155(3) 0.0460(10) Uani 1.0 2 d .
C19 C 0.2595(4) 0.9323(4) 0.2493(3) 0.0519(11) Uani 1.0 2 d .
C21 C -0.1101(4) 0.7543(4) 0.6253(4) 0.0504(10) Uani 1.0 2 d .
C22 C -0.1291(5) 0.7033(5) 0.7455(4) 0.0616(12) Uani 1.0 2 d .
C26 C 0.0742(4) 0.7939(4) 0.2185(4) 0.0495(10) Uani 1.0 2 d .
C27 C -0.0125(4) 0.7265(4) 0.2215(3) 0.0459(10) Uani 1.0 2 d .
C28 C -0.0540(4) 0.6658(4) 0.4236(4) 0.0473(10) Uani 1.0 2 d .
C31 C -0.0550(4) 0.7234(4) 0.1198(3) 0.0526(11) Uani 1.0 2 d .
C32 C -0.0090(5) 0.8125(4) 0.0110(4) 0.0692(13) Uani 1.0 2 d .
C33 C -0.1597(4) 0.5854(4) 0.3312(4) 0.0495(10) Uani 1.0 2 d .
C34 C -0.3129(4) 0.6402(4) 0.3299(3) 0.0504(10) Uani 1.0 2 d .
C36 C -0.4087(4) 0.5644(4) 0.3466(3) 0.0457(10) Uani 1.0 2 d .
C37 C -0.5507(4) 0.6081(4) 0.3497(4) 0.0540(11) Uani 1.0 2 d .
C38 C -0.6408(5) 0.5388(4) 0.3677(4) 0.0647(13) Uani 1.0 2 d .
C39 C -0.5958(5) 0.4262(4) 0.3802(4) 0.0626(12) Uani 1.0 2 d .
C40 C -0.4566(5) 0.3829(4) 0.3740(4) 0.0651(13) Uani 1.0 2 d .
C41 C -0.3644(5) 0.4515(4) 0.3566(4) 0.0586(12) Uani 1.0 2 d .
H1 H 0.5187 0.7802 1.1165 0.1137 Uiso 1.0 2 calc R
H3A H 0.5924 0.7713 0.9335 0.0827 Uiso 1.0 2 calc R
H3B H 0.6227 0.8860 0.9337 0.0827 Uiso 1.0 2 calc R
H6A H 0.2135 1.0832 0.7589 0.0595 Uiso 1.0 2 calc R
H6B H 0.1709 0.9898 0.8765 0.0595 Uiso 1.0 2 calc R
H7A H 0.1722 0.8574 0.8016 0.0616 Uiso 1.0 2 calc R
H7B H 0.0728 0.9808 0.7261 0.0616 Uiso 1.0 2 calc R
H8 H 0.2466 1.0293 0.5950 0.0543 Uiso 1.0 2 calc R
H9A H 0.4624 0.9016 0.6131 0.0569 Uiso 1.0 2 calc R
H9B H 0.4196 0.8065 0.7293 0.0569 Uiso 1.0 2 calc R
H10A H 0.5542 0.9090 0.7671 0.0602 Uiso 1.0 2 calc R
H10B H 0.4554 1.0325 0.6906 0.0602 Uiso 1.0 2 calc R
H11 H 0.1519 0.8373 0.6341 0.0591 Uiso 1.0 2 calc R
H19A H 0.2451 0.9313 0.1787 0.0623 Uiso 1.0 2 calc R
H19B H 0.3569 0.8986 0.2715 0.0623 Uiso 1.0 2 calc R
H19C H 0.2340 1.0133 0.2403 0.0623 Uiso 1.0 2 calc R
H21A H -0.1529 0.7160 0.5920 0.0605 Uiso 1.0 2 calc R
H21B H -0.1539 0.8393 0.5916 0.0605 Uiso 1.0 2 calc R
H26 H 0.1179 0.8354 0.1513 0.0594 Uiso 1.0 2 calc R
H31A H -0.1570 0.7375 0.1185 0.0631 Uiso 1.0 2 calc R
H31B H -0.0165 0.6438 0.1246 0.0631 Uiso 1.0 2 calc R
H32A H -0.0484 0.8103 -0.0516 0.0830 Uiso 1.0 2 calc R
H32B H 0.0921 0.7934 0.0071 0.0830 Uiso 1.0 2 calc R
H32C H -0.0409 0.8913 0.0076 0.0830 Uiso 1.0 2 calc R
H33A H -0.1365 0.5128 0.4013 0.0594 Uiso 1.0 2 calc R
H33B H -0.1396 0.5632 0.2689 0.0594 Uiso 1.0 2 calc R
H37 H -0.5849 0.6869 0.3392 0.0648 Uiso 1.0 2 calc R
H38 H -0.7369 0.5695 0.3716 0.0776 Uiso 1.0 2 calc R
H39 H -0.6595 0.3786 0.3929 0.0751 Uiso 1.0 2 calc R
H40 H -0.4238 0.3050 0.3819 0.0782 Uiso 1.0 2 calc R
H41 H -0.2687 0.4206 0.3513 0.0703 Uiso 1.0 2 calc R

loop_
_atom_site_aniso_label
_atom_site_aniso_U_11
_atom_site_aniso_U_22
_atom_site_aniso_U_33
_atom_site_aniso_U_12
_atom_site_aniso_U_13
_atom_site_aniso_U_23
F23 0.0595(16) 0.0851(19) 0.0775(18) -0.0109(14) 0.0211(13) -0.0318(15)
F24 0.0852(19) 0.0575(17) 0.0790(19) -0.0014(15) 0.0184(14) -0.0128(15)
F25 0.089(2) 0.112(3) 0.0699(18) -0.0184(17) -0.0055(15) -0.0560(18)
O1 0.062(2) 0.146(4) 0.050(2) -0.009(3) -0.0086(16) -0.026(2)
O2 0.0578(18) 0.098(3) 0.0538(18) -0.0193(17) 0.0058(15) -0.0397(18)
O12 0.0524(16) 0.0627(19) 0.0528(17) -0.0214(14) 0.0040(13) -0.0264(15)
O20 0.0469(15) 0.0612(18) 0.0465(16) -0.0139(13) 0.0008(12) -0.0262(14)
O29 0.0467(15) 0.0562(18) 0.0509(17) -0.0163(13) 0.0021(12) -0.0215(14)
O35 0.0521(17) 0.0554(19) 0.070(2) -0.0119(15) -0.0030(14) -0.0287(16)
N5 0.0444(18) 0.058(3) 0.049(2) -0.0150(16) 0.0024(15) -0.0267(17)
N11 0.0466(19) 0.056(3) 0.053(2) -0.0175(16) -0.0009(15) -0.0275(17)
N18 0.0409(17) 0.051(2) 0.049(2) -0.0145(15) -0.0021(14) -0.0229(17)
N30 0.0442(18) 0.056(3) 0.051(2) -0.0145(16) -0.0006(15) -0.0279(18)
C3 0.050(3) 0.104(4) 0.045(3) -0.006(3) -0.006(2) -0.029(3)
C4 0.050(3) 0.062(3) 0.049(3) -0.009(2) -0.004(2) -0.026(3)
C6 0.042(3) 0.058(3) 0.055(3) -0.0064(19) -0.0043(18) -0.031(3)
C7 0.043(3) 0.060(3) 0.056(3) -0.0134(19) 0.0001(18) -0.028(3)
C8 0.045(3) 0.050(3) 0.048(3) -0.0123(18) -0.0013(17) -0.027(2)
C9 0.044(3) 0.058(3) 0.047(3) -0.0143(19) -0.0028(17) -0.026(2)
C10 0.044(3) 0.064(3) 0.047(3) -0.018(2) 0.0049(18) -0.026(2)
C13 0.034(2) 0.058(3) 0.054(3) -0.0067(18) -0.0033(17) -0.034(3)
C14 0.037(2) 0.052(3) 0.043(3) -0.0087(18) -0.0029(16) -0.0228(19)
C15 0.040(2) 0.053(3) 0.040(3) -0.0081(18) -0.0012(16) -0.0235(19)
C16 0.036(2) 0.053(3) 0.048(3) -0.0088(18) 0.0005(16) -0.027(2)
C17 0.043(3) 0.052(3) 0.045(3) -0.0102(18) -0.0027(17) -0.023(2)
C19 0.051(3) 0.061(3) 0.046(3) -0.020(2) 0.0065(18) -0.023(2)
C21 0.041(3) 0.063(3) 0.055(3) -0.0099(19) 0.0040(18) -0.034(3)
C22 0.054(3) 0.063(4) 0.066(3) -0.006(3) 0.007(3) -0.032(3)
C26 0.050(3) 0.054(3) 0.050(3) -0.007(2) 0.0012(18) -0.030(2)
C27 0.044(3) 0.049(3) 0.050(3) -0.0129(19) -0.0023(18) -0.025(2)
C28 0.039(2) 0.053(3) 0.053(3) -0.0057(19) -0.0053(18) -0.027(2)
C31 0.049(3) 0.063(3) 0.053(3) -0.019(2) -0.0026(19) -0.028(3)
C32 0.079(4) 0.090(4) 0.052(3) -0.032(3) -0.003(3) -0.035(3)
C33 0.047(3) 0.051(3) 0.061(3) -0.0152(19) 0.0006(18) -0.032(2)
C34 0.047(3) 0.054(3) 0.050(3) -0.008(2) -0.0040(18) -0.024(3)
C36 0.046(3) 0.047(3) 0.052(3) -0.0127(19) -0.0000(18) -0.028(2)
C37 0.043(3) 0.053(3) 0.069(3) -0.005(2) 0.0015(19) -0.033(3)
C38 0.044(3) 0.069(4) 0.088(4) -0.013(3) 0.001(3) -0.039(3)
C39 0.052(3) 0.067(4) 0.082(4) -0.020(3) 0.003(3) -0.041(3)
C40 0.053(3) 0.059(3) 0.096(4) -0.010(3) -0.004(3) -0.045(3)
C41 0.046(3) 0.058(3) 0.080(4) -0.013(2) -0.003(2) -0.036(3)

loop_
_atom_type_symbol
_atom_type_description
_atom_type_scat_dispersion_real
_atom_type_scat_dispersion_imag
_atom_type_scat_source
C C 0.0181 0.0091
;
International Tables for Crystallography
(1992, Vol. C, Tables 4.2.6.8 and 6.1.1.4)
;
H H 0.0000 0.0000
;
International Tables for Crystallography
(1992, Vol. C, Table 6.1.1.4)
;
F F 0.0727 0.0534
;
International Tables for Crystallography
(1992, Vol. C, Tables 4.2.6.8 and 6.1.1.4)
;
N N 0.0311 0.0180
;
International Tables for Crystallography
(1992, Vol. C, Tables 4.2.6.8 and 6.1.1.4)
;
O O 0.0492 0.0322
;
International Tables for Crystallography
(1992, Vol. C, Tables 4.2.6.8 and 6.1.1.4)
;

loop_
_geom_angle_atom_site_label_1
_geom_angle_atom_site_label_2
_geom_angle_atom_site_label_3
_geom_angle
_geom_angle_publ_flag
C15 O20 C21 114.1(3) yes
C4 N5 C6 120.7(4) yes
C4 N5 C10 125.3(3) yes
C6 N5 C10 113.9(3) yes
C8 N11 C13 123.7(4) yes
C14 N18 C17 109.1(3) yes
C14 N18 C19 127.8(4) yes
C17 N18 C19 123.1(4) yes
C27 N30 C28 124.8(4) yes
C27 N30 C33 121.9(4) yes
C28 N30 C33 113.3(3) yes
O1 C3 C4 110.5(4) yes
O2 C4 N5 123.9(4) yes
O2 C4 C3 118.3(4) yes
N5 C4 C3 117.8(4) yes
N5 C6 C7 109.4(4) yes
C6 C7 C8 111.1(4) yes
N11 C8 C7 109.8(4) yes
N11 C8 C9 113.0(4) yes
C7 C8 C9 110.4(4) yes
C8 C9 C10 111.2(4) yes
N5 C10 C9 110.0(4) yes
O12 C13 N11 120.7(5) yes
O12 C13 C14 122.2(4) yes
N11 C13 C14 117.1(4) yes
N18 C14 C13 122.1(4) yes
N18 C14 C15 108.0(4) yes
C13 C14 C15 129.9(4) yes
O20 C15 C14 123.8(5) yes
O20 C15 C16 127.7(4) yes
C14 C15 C16 108.5(4) yes
C15 C16 C17 106.2(4) yes
C15 C16 C28 133.1(4) yes
C17 C16 C28 120.6(5) yes
N18 C17 C16 108.1(4) yes
N18 C17 C26 130.1(4) yes
C16 C17 C26 121.6(5) yes
O20 C21 C22 107.3(3) yes
F23 C22 F24 106.9(4) yes
F23 C22 F25 106.6(5) yes
F23 C22 C21 110.6(4) yes
F24 C22 F25 105.2(4) yes
F24 C22 C21 113.6(5) yes
F25 C22 C21 113.5(4) yes
C17 C26 C27 118.9(4) yes
N30 C27 C26 119.6(5) yes
N30 C27 C31 117.5(4) yes
C26 C27 C31 122.8(4) yes
O29 C28 N30 119.7(5) yes
O29 C28 C16 126.1(5) yes
N30 C28 C16 114.2(4) yes
C27 C31 C32 114.5(5) yes
N30 C33 C34 113.1(4) yes
O35 C34 C33 120.4(5) yes
O35 C34 C36 122.9(4) yes
C33 C34 C36 116.7(4) yes
C34 C36 C37 119.6(4) yes
C34 C36 C41 122.8(4) yes
C37 C36 C41 117.6(5) yes
C36 C37 C38 120.6(5) yes
C37 C38 C39 121.4(4) yes
C38 C39 C40 118.7(5) yes
C39 C40 C41 120.6(5) yes
C36 C41 C40 121.1(4) yes
C3 O1 H1 109.467 no
C8 N11 H11 118.160 no
C13 N11 H11 118.162 no
O1 C3 H3A 109.537 no
O1 C3 H3B 109.535 no
C4 C3 H3A 109.546 no
C4 C3 H3B 109.541 no
H3A C3 H3B 108.101 no
N5 C6 H6A 109.811 no
N5 C6 H6B 109.802 no
C7 C6 H6A 109.809 no
C7 C6 H6B 109.799 no
H6A C6 H6B 108.245 no
C6 C7 H7A 109.413 no
C6 C7 H7B 109.411 no
C8 C7 H7A 109.420 no
C8 C7 H7B 109.411 no
H7A C7 H7B 108.017 no
N11 C8 H8 107.824 no
C7 C8 H8 107.827 no
C9 C8 H8 107.827 no
C8 C9 H9A 109.399 no
C8 C9 H9B 109.401 no
C10 C9 H9A 109.404 no
C10 C9 H9B 109.402 no
H9A C9 H9B 108.007 no
N5 C10 H10A 109.650 no
N5 C10 H10B 109.653 no
C9 C10 H10A 109.655 no
C9 C10 H10B 109.646 no
H10A C10 H10B 108.162 no
N18 C19 H19A 109.469 no
N18 C19 H19B 109.466 no
N18 C19 H19C 109.470 no
H19A C19 H19B 109.468 no
H19A C19 H19C 109.481 no
H19B C19 H19C 109.474 no
O20 C21 H21A 110.242 no
O20 C21 H21B 110.249 no
C22 C21 H21A 110.241 no
C22 C21 H21B 110.250 no
H21A C21 H21B 108.513 no
C17 C26 H26 120.555 no
C27 C26 H26 120.550 no
C27 C31 H31A 108.639 no
C27 C31 H31B 108.636 no
C32 C31 H31A 108.631 no
C32 C31 H31B 108.630 no
H31A C31 H31B 107.572 no
C31 C32 H32A 109.474 no
C31 C32 H32B 109.472 no
C31 C32 H32C 109.468 no
H32A C32 H32B 109.473 no
H32A C32 H32C 109.474 no
H32B C32 H32C 109.467 no
N30 C33 H33A 108.953 no
N30 C33 H33B 108.954 no
C34 C33 H33A 108.942 no
C34 C33 H33B 108.952 no
H33A C33 H33B 107.755 no
C36 C37 H37 119.711 no
C38 C37 H37 119.708 no
C37 C38 H38 119.300 no
C39 C38 H38 119.297 no
C38 C39 H39 120.649 no
C40 C39 H39 120.652 no
C39 C40 H40 119.707 no
C41 C40 H40 119.705 no
C36 C41 H41 119.475 no
C40 C41 H41 119.465 no

loop_
_geom_bond_atom_site_label_1
_geom_bond_atom_site_label_2
_geom_bond_distance
_geom_bond_publ_flag
F23 C22 1.340(5) yes
F24 C22 1.343(5) yes
F25 C22 1.341(8) yes
O1 C3 1.406(5) yes
O2 C4 1.232(6) yes
O12 C13 1.238(5) yes
O20 C15 1.378(5) yes
O20 C21 1.440(5) yes
O29 C28 1.242(5) yes
O35 C34 1.222(6) yes
N5 C4 1.345(6) yes
N5 C6 1.466(5) yes
N5 C10 1.450(5) yes
N11 C8 1.457(7) yes
N11 C13 1.355(6) yes
N18 C14 1.397(6) yes
N18 C17 1.375(7) yes
N18 C19 1.437(5) yes
N30 C27 1.396(5) yes
N30 C28 1.411(7) yes
N30 C33 1.459(6) yes
C3 C4 1.522(6) yes
C6 C7 1.525(8) yes
C7 C8 1.513(6) yes
C8 C9 1.515(5) yes
C9 C10 1.524(8) yes
C13 C14 1.467(8) yes
C14 C15 1.379(6) yes
C15 C16 1.424(7) yes
C16 C17 1.419(5) yes
C16 C28 1.424(7) yes
C17 C26 1.390(7) yes
C21 C22 1.459(6) yes
C26 C27 1.368(7) yes
C27 C31 1.493(7) yes
C31 C32 1.522(6) yes
C33 C34 1.518(5) yes
C34 C36 1.477(7) yes
C36 C37 1.396(5) yes
C36 C41 1.379(7) yes
C37 C38 1.363(7) yes
C38 C39 1.365(8) yes
C39 C40 1.374(6) yes
C40 C41 1.374(8) yes
O1 H1 0.840 no
N11 H11 0.880 no
C3 H3A 0.990 no
C3 H3B 0.990 no
C6 H6A 0.990 no
C6 H6B 0.990 no
C7 H7A 0.990 no
C7 H7B 0.990 no
C8 H8 1.000 no
C9 H9A 0.990 no
C9 H9B 0.990 no
C10 H10A 0.990 no
C10 H10B 0.990 no
C19 H19A 0.980 no
C19 H19B 0.980 no
C19 H19C 0.980 no
C21 H21A 0.990 no
C21 H21B 0.990 no
C26 H26 0.950 no
C31 H31A 0.990 no
C31 H31B 0.990 no
C32 H32A 0.980 no
C32 H32B 0.980 no
C32 H32C 0.980 no
C33 H33A 0.990 no
C33 H33B 0.990 no
C37 H37 0.950 no
C38 H38 0.950 no
C39 H39 0.950 no
C40 H40 0.950 no
C41 H41 0.950 no

loop_
_geom_contact_atom_site_label_1
_geom_contact_atom_site_label_2
_geom_contact_distance
_geom_contact_publ_flag
_geom_contact_site_symmetry_2
F23 O20 3.532(4) no .
F24 O20 2.776(4) no .
F25 O20 2.736(4) no .
O1 O2 2.610(4) no .
O2 C6 2.790(5) no .
O12 N18 2.874(6) no .
O12 C8 2.798(5) no .
O12 C9 3.305(5) no .
O12 C19 2.806(6) no .
O20 O29 3.228(5) no .
O20 N11 2.838(5) no .
O20 N18 3.573(4) no .
O20 C13 3.088(5) no .
O20 C28 3.240(7) no .
O29 O35 3.255(4) no .
O29 C15 3.130(6) no .
O29 C21 2.997(7) no .
O29 C27 3.594(5) no .
O29 C33 2.615(6) no .
O29 C34 3.099(6) no .
O35 N30 2.725(4) no .
O35 C27 3.498(5) no .
O35 C28 3.166(5) no .
O35 C37 2.836(6) no .
N5 C8 2.870(6) no .
N11 C15 2.972(7) no .
N30 C17 2.729(6) no .
C3 C10 2.899(6) no .
C4 C7 3.475(7) no .
C4 C9 3.514(7) no .
C6 C9 2.901(7) no .
C7 C10 2.897(6) no .
C9 C13 3.235(7) no .
C13 C19 3.060(7) no .
C14 C21 3.510(5) no .
C16 C21 3.061(6) no .
C16 C27 2.795(7) no .
C19 C26 3.061(7) no .
C21 C28 3.340(8) no .
C26 C28 2.877(5) no .
C26 C32 2.879(7) no .
C27 C34 3.427(6) no .
C28 C34 3.143(7) no .
C31 C33 2.862(5) no .
C33 C41 2.913(7) no .
C36 C39 2.785(7) no .
C37 C40 2.736(7) no .
C38 C41 2.729(6) no .
F23 O12 3.544(4) no 2_576
F23 C9 3.468(4) no 1_455
F23 C10 3.448(5) no 1_455
F25 C32 3.482(7) no 1_556
O1 O35 3.129(5) no 1_656
O1 C31 3.495(5) no 1_656
O1 C34 3.109(5) no 1_656
O1 C36 3.347(5) no 1_656
O2 C19 3.373(6) no 1_556
O2 C26 3.539(5) no 1_556
O12 F23 3.544(4) no 2_576
O12 C10 3.218(5) no 2_676
O12 C21 3.253(5) no 2_576
O20 C41 3.499(5) no 2_566
O29 O29 3.163(4) no 2_566
O29 N30 3.379(4) no 2_566
O29 C28 3.263(5) no 2_566
O29 C33 3.351(4) no 2_566
O29 C38 3.342(6) no 2_466
O29 C39 3.185(5) no 2_466
O35 O1 3.129(5) no 1_454
O35 C6 3.561(6) no 2_576
N30 O29 3.379(4) no 2_566
C6 O35 3.561(6) no 2_576
C6 C26 3.423(5) no 2_576
C6 C27 3.560(6) no 2_576
C7 C17 3.564(5) no 2_576
C9 F23 3.468(4) no 1_655
C10 F23 3.448(5) no 1_655
C10 O12 3.218(5) no 2_676
C10 C19 3.583(7) no 2_676
C15 C41 3.596(5) no 2_566
C17 C7 3.564(5) no 2_576
C17 C38 3.582(6) no 1_655
C19 O2 3.373(6) no 1_554
C19 C10 3.583(7) no 2_676
C21 O12 3.253(5) no 2_576
C26 O2 3.539(5) no 1_554
C26 C6 3.423(5) no 2_576
C27 C6 3.560(6) no 2_576
C28 O29 3.263(5) no 2_566
C31 O1 3.495(5) no 1_454
C32 F25 3.482(7) no 1_554
C33 O29 3.351(4) no 2_566
C34 O1 3.109(5) no 1_454
C36 O1 3.347(5) no 1_454
C36 C38 3.499(7) no 2_466
C38 O29 3.342(6) no 2_466
C38 C17 3.582(6) no 1_455
C38 C36 3.499(7) no 2_466
C39 O29 3.185(5) no 2_466
C41 O20 3.499(5) no 2_566
C41 C15 3.596(5) no 2_566
F23 H21A 2.5520 no .
F23 H21B 2.5222 no .
F24 H21A 2.5782 no .
F24 H21B 3.1843 no .
F25 H7A 3.1183 no .
F25 H7B 3.3838 no .
F25 H11 3.0113 no .
F25 H21A 3.1807 no .
F25 H21B 2.5997 no .
O2 H1 2.1059 no .
O2 H3A 3.0189 no .
O2 H3B 2.9887 no .
O2 H6A 3.4608 no .
O2 H6B 2.3719 no .
O12 H8 2.5641 no .
O12 H9A 2.8184 no .
O12 H11 3.0254 no .
O12 H19B 2.7174 no .
O12 H19C 2.4574 no .
O20 H11 2.1308 no .
O29 H21A 2.1363 no .
O29 H33A 2.3225 no .
O29 H33B 3.5511 no .
O35 H31A 3.1608 no .
O35 H33A 3.0206 no .
O35 H33B 2.9968 no .
O35 H37 2.5518 no .
N5 H3A 2.6732 no .
N5 H3B 2.7340 no .
N5 H7A 2.6787 no .
N5 H7B 3.2921 no .
N5 H8 3.1969 no .
N5 H9A 3.2849 no .
N5 H9B 2.6866 no .
N11 H7A 2.6252 no .
N11 H7B 2.6253 no .
N11 H9A 2.7022 no .
N11 H9B 2.6671 no .
N18 H26 2.7697 no .
N30 H26 3.2522 no .
N30 H31A 2.6148 no .
N30 H31B 2.7637 no .
C3 H10A 2.4158 no .
C3 H10B 3.5674 no .
C4 H1 2.3110 no .
C4 H6A 3.0811 no .
C4 H6B 2.4981 no .
C4 H7A 3.4226 no .
C4 H9B 3.4751 no .
C4 H10A 2.5670 no .
C4 H10B 3.1091 no .
C6 H8 2.7017 no .
C6 H9B 3.2751 no .
C6 H10A 3.2893 no .
C6 H10B 2.6771 no .
C7 H9A 3.3385 no .
C7 H9B 2.7321 no .
C7 H10B 3.2597 no .
C7 H11 2.5064 no .
C8 H6A 2.7432 no .
C8 H6B 3.3567 no .
C8 H10A 3.3578 no .
C8 H10B 2.7506 no .
C9 H3A 3.5384 no .
C9 H6A 3.2580 no .
C9 H7A 2.7265 no .
C9 H7B 3.3394 no .
C9 H11 3.0039 no .
C10 H3A 2.7703 no .
C10 H3B 2.8899 no .
C10 H6A 2.6795 no .
C10 H6B 3.2874 no .
C10 H7A 3.2573 no .
C10 H8 2.7099 no .
C13 H8 2.6171 no .
C13 H9A 3.0305 no .
C13 H9B 3.5259 no .
C13 H19B 3.1082 no .
C13 H19C 2.9607 no .
C14 H11 2.4945 no .
C14 H19A 3.3122 no .
C14 H19B 2.8414 no .
C14 H19C 2.7871 no .
C14 H21B 3.5201 no .
C15 H11 2.6166 no .
C15 H21A 2.5810 no .
C15 H21B 2.6261 no .
C16 H21A 2.7855 no .
C16 H21B 3.3418 no .
C16 H26 3.3099 no .
C17 H19A 2.5272 no .
C17 H19B 3.0657 no .
C17 H19C 3.1199 no .
C19 H26 2.8470 no .
C21 H11 3.1057 no .
C22 H11 3.5304 no .
C26 H19A 2.6307 no .
C26 H31A 3.1717 no .
C26 H31B 3.0967 no .
C26 H32B 2.8306 no .
C26 H32C 2.7749 no .
C27 H32A 3.3601 no .
C27 H32B 2.7847 no .
C27 H32C 2.7076 no .
C27 H33A 3.2070 no .
C27 H33B 2.5604 no .
C28 H21A 2.6590 no .
C28 H33A 2.4863 no .
C28 H33B 3.2052 no .
C31 H26 2.6968 no .
C31 H33B 2.4321 no .
C32 H26 2.5353 no .
C33 H31A 2.6600 no .
C33 H31B 2.8606 no .
C33 H41 2.5487 no .
C34 H31A 2.9972 no .
C34 H37 2.6366 no .
C34 H41 2.6782 no .
C36 H33A 2.7293 no .
C36 H33B 2.7836 no .
C36 H38 3.2503 no .
C36 H40 3.2498 no .
C37 H39 3.2367 no .
C37 H41 3.2363 no .
C38 H40 3.2164 no .
C39 H37 3.2311 no .
C39 H41 3.2401 no .
C40 H38 3.2153 no .
C41 H33A 2.7957 no .
C41 H33B 2.8531 no .
C41 H37 3.2350 no .
C41 H39 3.2473 no .
H1 H3A 2.5382 no .
H1 H3B 2.4893 no .
H3A H9B 3.1900 no .
H3A H10A 2.1522 no .
H3A H10B 3.5832 no .
H3B H10A 2.2766 no .
H3B H10B 3.3294 no .
H6A H7A 2.8744 no .
H6A H7B 2.3582 no .
H6A H8 2.5637 no .
H6A H10A 3.5744 no .
H6A H10B 2.5327 no .
H6B H7A 2.3541 no .
H6B H7B 2.3950 no .
H6B H10B 3.5690 no .
H7A H8 2.8578 no .
H7A H9B 2.6016 no .
H7A H11 2.4138 no .
H7B H8 2.3355 no .
H7B H11 2.6068 no .
H8 H9A 2.3338 no .
H8 H9B 2.8593 no .
H8 H10B 2.5780 no .
H8 H11 2.7178 no .
H9A H10A 2.3963 no .
H9A H10B 2.3505 no .
H9A H11 3.3674 no .
H9B H10A 2.3481 no .
H9B H10B 2.8721 no .
H9B H11 2.9438 no .
H11 H21B 3.1586 no .
H19A H26 2.1512 no .
H19B H26 3.4599 no .
H19C H26 3.5075 no .
H26 H31A 3.4479 no .
H26 H31B 3.2837 no .
H26 H32A 3.5071 no .
H26 H32B 2.2890 no .
H26 H32C 2.3608 no .
H31A H32A 2.3182 no .
H31A H32B 2.8534 no .
H31A H32C 2.3982 no .
H31A H33B 2.2536 no .
H31B H32A 2.3794 no .
H31B H32B 2.3354 no .
H31B H32C 2.8552 no .
H31B H33A 3.5545 no .
H31B H33B 2.1724 no .
H33A H41 2.3125 no .
H33B H41 2.3320 no .
H37 H38 2.2991 no .
H38 H39 2.3144 no .
H39 H40 2.3295 no .
H40 H41 2.3125 no .
F23 H3A 2.7383 no 1_455
F23 H9A 3.3235 no 1_455
F23 H9B 3.1009 no 1_455
F23 H10A 2.6579 no 1_455
F23 H19C 3.5033 no 2_576
F23 H39 3.2328 no 2_466
F24 H31B 2.6550 no 2_566
F24 H33B 2.8850 no 2_566
F25 H19C 2.9723 no 2_576
F25 H32A 2.5474 no 1_556
O1 H31A 2.5182 no 1_656
O1 H33B 3.5288 no 1_656
O1 H37 3.5412 no 1_656
O2 H3B 3.4660 no 2_677
O2 H19A 2.4870 no 1_556
O2 H19B 3.4794 no 1_556
O2 H26 2.6623 no 1_556
O2 H32B 3.0116 no 1_556
O2 H32C 3.5388 no 2_576
O12 H9A 3.0804 no 2_676
O12 H10A 2.8519 no 2_676
O12 H10B 2.8523 no 2_676
O12 H21B 2.3063 no 2_576
O12 H40 3.4833 no 2_566
O20 H33A 3.1969 no 2_566
O20 H33B 3.4181 no 2_566
O20 H41 2.6020 no 2_566
O29 H33A 2.6503 no 2_566
O29 H38 2.8445 no 2_466
O29 H39 2.5367 no 2_466
O35 H1 2.9007 no 1_454
O35 H6A 2.7270 no 2_576
O35 H10B 2.8332 no 2_576
O35 H19B 3.0531 no 1_455
O35 H39 3.4849 no 2_466
N11 H21B 3.2545 no 2_576
N11 H40 2.8421 no 2_566
N18 H7B 2.7094 no 2_576
N18 H37 2.8698 no 1_655
N18 H38 3.5377 no 1_655
N30 H6A 2.9872 no 2_576
N30 H38 3.2968 no 1_655
C3 H19C 3.4506 no 2_676
C3 H31A 3.2548 no 1_656
C6 H32B 3.2778 no 1_556
C6 H32C 3.5371 no 2_576
C7 H32A 3.3790 no 1_556
C7 H32B 3.2494 no 1_556
C8 H21B 3.2453 no 2_576
C8 H40 3.4597 no 2_566
C9 H40 3.0044 no 2_566
C10 H19B 2.9804 no 2_676
C10 H19C 3.2888 no 2_676
C13 H21B 2.8606 no 2_576
C13 H40 2.9366 no 2_566
C14 H7B 3.0656 no 2_576
C14 H37 3.5065 no 1_655
C14 H40 3.3286 no 2_566
C14 H41 3.3700 no 2_566
C15 H7B 3.3525 no 2_576
C15 H8 3.4764 no 2_576
C15 H33A 3.2807 no 2_566
C15 H41 2.8817 no 2_566
C16 H6A 3.2098 no 2_576
C16 H7B 3.1960 no 2_576
C16 H8 3.4892 no 2_576
C16 H33A 3.1200 no 2_566
C16 H38 3.0273 no 1_655
C17 H6A 3.1446 no 2_576
C17 H6B 3.5779 no 2_576
C17 H7B 2.7784 no 2_576
C17 H37 3.1355 no 1_655
C17 H38 2.8585 no 1_655
C19 H3B 2.9460 no 2_676
C19 H7B 3.2648 no 2_576
C19 H10A 3.0438 no 2_676
C19 H10B 3.2332 no 2_676
C19 H32A 3.5320 no 2_575
C19 H37 2.9345 no 1_655
C21 H8 3.1725 no 2_576
C21 H39 3.2983 no 2_466
C22 H39 3.5740 no 2_466
C26 H6A 2.9828 no 2_576
C26 H6B 3.0978 no 2_576
C26 H7B 3.3113 no 2_576
C26 H37 3.5962 no 1_655
C26 H38 3.0096 no 1_655
C27 H6A 2.8768 no 2_576
C27 H6B 3.3380 no 2_576
C27 H38 3.2404 no 1_655
C28 H6A 3.2164 no 2_576
C28 H33A 2.9016 no 2_566
C28 H38 3.2342 no 1_655
C28 H39 3.5677 no 2_466
C31 H6A 3.5645 no 2_576
C32 H6B 3.0908 no 1_554
C32 H6B 3.5323 no 2_576
C32 H7A 3.0917 no 1_554
C32 H7B 3.5948 no 1_554
C34 H1 3.0300 no 1_454
C36 H1 3.1169 no 1_454
C37 H1 3.0686 no 1_454
C37 H19B 3.3576 no 1_455
C38 H33A 3.5375 no 2_466
C39 H21A 3.3803 no 2_466
C40 H9B 3.2704 no 2_566
C40 H37 3.5856 no 2_466
H1 O35 2.9007 no 1_656
H1 C34 3.0300 no 1_656
H1 C36 3.1169 no 1_656
H1 C37 3.0686 no 1_656
H1 H19A 3.2227 no 1_556
H1 H19B 3.2069 no 1_556
H1 H31A 3.1510 no 1_656
H1 H37 2.8740 no 1_656
H3A F23 2.7383 no 1_655
H3A H19C 3.4849 no 2_676
H3A H31A 3.5205 no 1_656
H3B O2 3.4660 no 2_677
H3B C19 2.9460 no 2_676
H3B H19A 2.7731 no 2_676
H3B H19B 2.9717 no 2_676
H3B H19C 2.6009 no 2_676
H3B H31A 3.0782 no 1_656
H3B H32A 3.1875 no 1_656
H6A O35 2.7270 no 2_576
H6A N30 2.9872 no 2_576
H6A C16 3.2098 no 2_576
H6A C17 3.1446 no 2_576
H6A C26 2.9828 no 2_576
H6A C27 2.8768 no 2_576
H6A C28 3.2164 no 2_576
H6A C31 3.5645 no 2_576
H6A H26 3.4836 no 2_576
H6A H31A 3.3352 no 2_576
H6A H32C 3.5320 no 2_576
H6B C17 3.5779 no 2_576
H6B C26 3.0978 no 2_576
H6B C27 3.3380 no 2_576
H6B C32 3.0908 no 1_556
H6B C32 3.5323 no 2_576
H6B H26 3.3883 no 1_556
H6B H26 3.1410 no 2_576
H6B H31A 3.5647 no 2_576
H6B H32A 3.3710 no 1_556
H6B H32B 2.6469 no 1_556
H6B H32C 2.7961 no 1_556
H6B H32C 2.6962 no 2_576
H7A C32 3.0917 no 1_556
H7A H32A 2.8003 no 1_556
H7A H32B 2.6057 no 1_556
H7A H32C 3.4358 no 1_556
H7B N18 2.7094 no 2_576
H7B C14 3.0656 no 2_576
H7B C15 3.3525 no 2_576
H7B C16 3.1960 no 2_576
H7B C17 2.7784 no 2_576
H7B C19 3.2648 no 2_576
H7B C26 3.3113 no 2_576
H7B C32 3.5948 no 1_556
H7B H19A 3.4224 no 2_576
H7B H19C 3.0402 no 2_576
H7B H26 3.5679 no 2_576
H7B H32A 3.1685 no 1_556
H7B H32B 3.4602 no 1_556
H7B H32C 3.5790 no 1_556
H8 C15 3.4764 no 2_576
H8 C16 3.4892 no 2_576
H8 C21 3.1725 no 2_576
H8 H21A 3.1231 no 2_576
H8 H21B 2.4366 no 2_576
H9A F23 3.3235 no 1_655
H9A O12 3.0804 no 2_676
H9A H9A 3.1547 no 2_676
H9A H40 2.7935 no 2_566
H9B F23 3.1009 no 1_655
H9B C40 3.2704 no 2_566
H9B H40 2.5000 no 2_566
H10A F23 2.6579 no 1_655
H10A O12 2.8519 no 2_676
H10A C19 3.0438 no 2_676
H10A H19A 3.5589 no 2_676
H10A H19B 2.6915 no 2_676
H10A H19C 2.5429 no 2_676
H10B O12 2.8523 no 2_676
H10B O35 2.8332 no 2_576
H10B C19 3.2332 no 2_676
H10B H19B 2.4581 no 2_676
H10B H19C 3.1677 no 2_676
H11 H40 2.9335 no 2_566
H11 H41 3.2042 no 2_566
H19A O2 2.4870 no 1_554
H19A H1 3.2227 no 1_554
H19A H3B 2.7731 no 2_676
H19A H7B 3.4224 no 2_576
H19A H10A 3.5589 no 2_676
H19A H32A 3.2298 no 2_575
H19A H32C 3.0531 no 2_575
H19A H37 3.1064 no 1_655
H19B O2 3.4794 no 1_554
H19B O35 3.0531 no 1_655
H19B C10 2.9804 no 2_676
H19B C37 3.3576 no 1_655
H19B H1 3.2069 no 1_554
H19B H3B 2.9717 no 2_676
H19B H10A 2.6915 no 2_676
H19B H10B 2.4581 no 2_676
H19B H37 2.4266 no 1_655
H19C F23 3.5033 no 2_576
H19C F25 2.9723 no 2_576
H19C C3 3.4506 no 2_676
H19C C10 3.2888 no 2_676
H19C H3A 3.4849 no 2_676
H19C H3B 2.6009 no 2_676
H19C H7B 3.0402 no 2_576
H19C H10A 2.5429 no 2_676
H19C H10B 3.1677 no 2_676
H19C H21B 3.4926 no 2_576
H19C H32A 2.9674 no 2_575
H19C H32C 3.5756 no 2_575
H21A C39 3.3803 no 2_466
H21A H8 3.1231 no 2_576
H21A H33A 3.5803 no 2_566
H21A H39 2.4382 no 2_466
H21B O12 2.3063 no 2_576
H21B N11 3.2545 no 2_576
H21B C8 3.2453 no 2_576
H21B C13 2.8606 no 2_576
H21B H8 2.4366 no 2_576
H21B H19C 3.4926 no 2_576
H26 O2 2.6623 no 1_554
H26 H6A 3.4836 no 2_576
H26 H6B 3.3883 no 1_554
H26 H6B 3.1410 no 2_576
H26 H7B 3.5679 no 2_576
H26 H32C 3.1765 no 2_575
H26 H38 3.4853 no 1_655
H31A O1 2.5182 no 1_454
H31A C3 3.2548 no 1_454
H31A H1 3.1510 no 1_454
H31A H3A 3.5205 no 1_454
H31A H3B 3.0782 no 1_454
H31A H6A 3.3352 no 2_576
H31A H6B 3.5647 no 2_576
H31B F24 2.6550 no 2_566
H32A F25 2.5474 no 1_554
H32A C7 3.3790 no 1_554
H32A C19 3.5320 no 2_575
H32A H3B 3.1875 no 1_454
H32A H6B 3.3710 no 1_554
H32A H7A 2.8003 no 1_554
H32A H7B 3.1685 no 1_554
H32A H19A 3.2298 no 2_575
H32A H19C 2.9674 no 2_575
H32B O2 3.0116 no 1_554
H32B C6 3.2778 no 1_554
H32B C7 3.2494 no 1_554
H32B H6B 2.6469 no 1_554
H32B H7A 2.6057 no 1_554
H32B H7B 3.4602 no 1_554
H32C O2 3.5388 no 2_576
H32C C6 3.5371 no 2_576
H32C H6A 3.5320 no 2_576
H32C H6B 2.7961 no 1_554
H32C H6B 2.6962 no 2_576
H32C H7A 3.4358 no 1_554
H32C H7B 3.5790 no 1_554
H32C H19A 3.0531 no 2_575
H32C H19C 3.5756 no 2_575
H32C H26 3.1765 no 2_575
H32C H32C 3.0668 no 2_575
H33A O20 3.1969 no 2_566
H33A O29 2.6503 no 2_566
H33A C15 3.2807 no 2_566
H33A C16 3.1200 no 2_566
H33A C28 2.9016 no 2_566
H33A C38 3.5375 no 2_466
H33A H21A 3.5803 no 2_566
H33A H38 3.0057 no 2_466
H33B F24 2.8850 no 2_566
H33B O1 3.5288 no 1_454
H33B O20 3.4181 no 2_566
H37 O1 3.5412 no 1_454
H37 N18 2.8698 no 1_455
H37 C14 3.5065 no 1_455
H37 C17 3.1355 no 1_455
H37 C19 2.9345 no 1_455
H37 C26 3.5962 no 1_455
H37 C40 3.5856 no 2_466
H37 H1 2.8740 no 1_454
H37 H19A 3.1064 no 1_455
H37 H19B 2.4266 no 1_455
H38 O29 2.8445 no 2_466
H38 N18 3.5377 no 1_455
H38 N30 3.2968 no 1_455
H38 C16 3.0273 no 1_455
H38 C17 2.8585 no 1_455
H38 C26 3.0096 no 1_455
H38 C27 3.2404 no 1_455
H38 C28 3.2342 no 1_455
H38 H26 3.4853 no 1_455
H38 H33A 3.0057 no 2_466
H39 F23 3.2328 no 2_466
H39 O29 2.5367 no 2_466
H39 O35 3.4849 no 2_466
H39 C21 3.2983 no 2_466
H39 C22 3.5740 no 2_466
H39 C28 3.5677 no 2_466
H39 H21A 2.4382 no 2_466
H40 O12 3.4833 no 2_566
H40 N11 2.8421 no 2_566
H40 C8 3.4597 no 2_566
H40 C9 3.0044 no 2_566
H40 C13 2.9366 no 2_566
H40 C14 3.3286 no 2_566
H40 H9A 2.7935 no 2_566
H40 H9B 2.5000 no 2_566
H40 H11 2.9335 no 2_566
H41 O20 2.6020 no 2_566
H41 C14 3.3700 no 2_566
H41 C15 2.8817 no 2_566
H41 H11 3.2042 no 2_566

loop_
_geom_hbond_atom_site_label_D
_geom_hbond_atom_site_label_H
_geom_hbond_atom_site_label_A
_geom_hbond_distance_DA
_geom_hbond_distance_DH
_geom_hbond_distance_HA
_geom_hbond_angle_DHA
_geom_hbond_publ_flag
O1 H1 O2 2.610(4) 0.840 2.106 118.2 no
N11 H11 O20 2.838(5) 0.880 2.131 136.9 no

loop_
_geom_torsion_atom_site_label_1
_geom_torsion_atom_site_label_2
_geom_torsion_atom_site_label_3
_geom_torsion_atom_site_label_4
_geom_torsion
_geom_torsion_publ_flag
C15 O20 C21 C22 176.7(4) no
C21 O20 C15 C14 126.8(4) no
C21 O20 C15 C16 -55.4(5) no
C4 N5 C6 C7 -118.9(5) no
C6 N5 C4 O2 -1.0(8) no
C6 N5 C4 C3 176.9(4) no
C4 N5 C10 C9 119.1(5) no
C10 N5 C4 O2 -178.1(5) no
C10 N5 C4 C3 -0.1(7) no
C6 N5 C10 C9 -58.2(4) no
C10 N5 C6 C7 58.5(4) no
C8 N11 C13 O12 0.1(5) no
C8 N11 C13 C14 -178.3(3) no
C13 N11 C8 C7 157.1(3) no
C13 N11 C8 C9 -79.2(4) no
C14 N18 C17 C16 -1.3(4) no
C14 N18 C17 C26 175.0(3) no
C17 N18 C14 C13 -177.2(3) no
C17 N18 C14 C15 1.7(4) no
C19 N18 C14 C13 3.0(5) no
C19 N18 C14 C15 -178.1(3) no
C19 N18 C17 C16 178.5(3) no
C19 N18 C17 C26 -5.2(6) no
C27 N30 C28 O29 -179.5(3) no
C27 N30 C28 C16 1.5(5) no
C28 N30 C27 C26 2.2(5) no
C28 N30 C27 C31 -173.7(3) no
C27 N30 C33 C34 -100.2(4) no
C33 N30 C27 C26 -176.7(3) no
C33 N30 C27 C31 7.4(5) no
C28 N30 C33 C34 80.7(4) no
C33 N30 C28 O29 -0.5(5) no
C33 N30 C28 C16 -179.6(3) no
O1 C3 C4 O2 3.0(7) no
O1 C3 C4 N5 -175.1(5) no
N5 C6 C7 C8 -55.7(4) no
C6 C7 C8 N11 180.0(3) no
C6 C7 C8 C9 54.8(4) no
N11 C8 C9 C10 -177.5(3) no
C7 C8 C9 C10 -54.1(4) no
C8 C9 C10 N5 54.9(4) no
O12 C13 C14 N18 3.3(5) no
O12 C13 C14 C15 -175.4(3) no
N11 C13 C14 N18 -178.3(3) no
N11 C13 C14 C15 3.0(5) no
N18 C14 C15 O20 176.8(3) no
N18 C14 C15 C16 -1.5(4) no
C13 C14 C15 O20 -4.4(6) no
C13 C14 C15 C16 177.4(3) no
O20 C15 C16 C17 -177.5(3) no
O20 C15 C16 C28 0.3(6) no
C14 C15 C16 C17 0.7(4) no
C14 C15 C16 C28 178.5(3) no
C15 C16 C17 N18 0.4(4) no
C15 C16 C17 C26 -176.3(3) no
C15 C16 C28 O29 -1.7(6) no
C15 C16 C28 N30 177.3(3) no
C17 C16 C28 O29 175.9(3) no
C17 C16 C28 N30 -5.1(5) no
C28 C16 C17 N18 -177.7(3) no
C28 C16 C17 C26 5.6(5) no
N18 C17 C26 C27 -177.7(3) no
C16 C17 C26 C27 -1.8(5) no
O20 C21 C22 F23 177.8(4) no
O20 C21 C22 F24 -62.0(6) no
O20 C21 C22 F25 58.2(5) no
C17 C26 C27 N30 -2.0(5) no
C17 C26 C27 C31 173.6(3) no
N30 C27 C31 C32 168.3(3) no
C26 C27 C31 C32 -7.4(5) no
N30 C33 C34 O35 2.4(6) no
N30 C33 C34 C36 -175.9(3) no
O35 C34 C36 C37 -0.3(6) no
O35 C34 C36 C41 177.9(4) no
C33 C34 C36 C37 178.0(3) no
C33 C34 C36 C41 -3.8(6) no
C34 C36 C37 C38 -178.5(4) no
C34 C36 C41 C40 178.9(4) no
C37 C36 C41 C40 -2.9(6) no
C41 C36 C37 C38 3.3(6) no
C36 C37 C38 C39 -1.8(7) no
C37 C38 C39 C40 -0.2(7) no
C38 C39 C40 C41 0.6(7) no
C39 C40 C41 C36 1.0(7) no

loop_
_platon_squeeze_void_nr
_platon_squeeze_void_average_x
_platon_squeeze_void_average_y
_platon_squeeze_void_average_z
_platon_squeeze_void_volume
_platon_squeeze_void_count_electrons
_platon_squeeze_void_content
1 0.491 0.500 1.000 233 67 ' '
